data_7712830
loop_
_publ_author_name
'Tatarin, Sergei V.'
'Smirnov, Daniil E.'
'Taydakov, Ilya V.'
'Metlin, Mikhail T.'
'Emets, Victor'
'Bezzubov, Stanislav'

_publ_section_title
;
 Tailoring the \p-system of benzimidazole ligands towards stable
 light-harvesting cyclometalated iridium(III) complexes
;
_journal_name_full 'Dalton Transactions'
_journal_paper_doi 10.1039/D3DT00200D
_journal_year 2023
_chemical_formula_moiety 'C61 H41 Ir N4 O4 S, 1.25(C H2 Cl2)'
_chemical_formula_sum 'C62.25 H43.5 Cl2.5 Ir N4 O4 S'
_chemical_formula_weight 1224.39
_chemical_melting_point 540
_space_group_crystal_system orthorhombic
_space_group_IT_number 61
_space_group_name_Hall '-P 2ac 2ab'
_space_group_name_H-M_alt 'P b c a'
_atom_sites_solution_hydrogens mixed
_atom_sites_solution_primary dual
_audit_creation_date 2022-01-18
_audit_creation_method
;
Olex2 1.3
(compiled Nov 21 2019 18:26:39 for OlexSys, GUI svn.r6003)
;
_audit_update_record
;
2022-01-19 deposited with the CCDC.	2023-04-19 downloaded from the CCDC.
;
_cell_angle_alpha 90
_cell_angle_beta 90
_cell_angle_gamma 90
_cell_formula_units_Z 8
_cell_length_a 18.7713(15)
_cell_length_b 21.0313(17)
_cell_length_c 27.802(2)
_cell_measurement_reflns_used 9558
_cell_measurement_temperature 100.0
_cell_measurement_theta_max 26.37
_cell_measurement_theta_min 2.34
_cell_volume 10975.8(15)
_computing_cell_refinement 'APEX3 v.2017.3_0 (Bruker AXS, 2017)'
_computing_data_collection 'APEX3 v.2017.3_0 (Bruker AXS, 2017)'
_computing_data_reduction 'SAINT v8.38A (Bruker AXS, 2016)'
_computing_molecular_graphics 'Olex2 1.3 (Dolomanov et al., 2009)'
_computing_publication_material 'Olex2 1.3 (Dolomanov et al., 2009)'
_computing_structure_refinement 'SHELXL 2018/3 (Sheldrick, 2015)'
_computing_structure_solution 'SHELXT 2014/5 (Sheldrick, 2014)'
_diffrn_ambient_temperature 100.0
_diffrn_detector 'Bruker PHOTON II'
_diffrn_detector_area_resol_mean 10.4
_diffrn_detector_type 'CMOS sensor'
_diffrn_measured_fraction_theta_full 0.999
_diffrn_measured_fraction_theta_max 0.999
_diffrn_measurement_device '3-circle diffractometer'
_diffrn_measurement_device_type 'Bruker D8 Venture'
_diffrn_measurement_method \w-scan
_diffrn_radiation_monochromator 'focusing mirrors'
_diffrn_radiation_probe x-ray
_diffrn_radiation_type MoK\a
_diffrn_radiation_wavelength 0.71073
_diffrn_reflns_av_R_equivalents 0.0639
_diffrn_reflns_av_unetI/netI 0.0155
_diffrn_reflns_Laue_measured_fraction_full 0.999
_diffrn_reflns_Laue_measured_fraction_max 0.999
_diffrn_reflns_limit_h_max 22
_diffrn_reflns_limit_h_min -22
_diffrn_reflns_limit_k_max 25
_diffrn_reflns_limit_k_min -25
_diffrn_reflns_limit_l_max 33
_diffrn_reflns_limit_l_min -33
_diffrn_reflns_number 356673
_diffrn_reflns_point_group_measured_fraction_full 0.999
_diffrn_reflns_point_group_measured_fraction_max 0.999
_diffrn_reflns_theta_full 25.050
_diffrn_reflns_theta_max 25.050
_diffrn_reflns_theta_min 1.628
_diffrn_source 'microfocus sealed X-ray tube'
_diffrn_source_current 1.4
_diffrn_source_power 0.07
_diffrn_source_type 'Incoatec I\mS microsource'
_diffrn_source_voltage 50.0
_diffrn_standards_number 0
_exptl_absorpt_coefficient_mu 2.644
_exptl_absorpt_correction_T_max 0.5633
_exptl_absorpt_correction_T_min 0.4598
_exptl_absorpt_correction_type multi-scan
_exptl_absorpt_process_details
;
SADABS-2016/2 (Bruker,2016/2) was used for absorption correction.
wR2(int) was 0.1125 before and 0.0631 after correction.
The Ratio of minimum to maximum transmission is 0.8163.
The \l/2 correction factor is Not present.
;
_exptl_crystal_colour orange
_exptl_crystal_colour_primary orange
_exptl_crystal_density_diffrn 1.482
_exptl_crystal_description plate
_exptl_crystal_F_000 4900
_exptl_crystal_preparation Luminescent
_exptl_crystal_recrystallization_method 'Re-crystallisation from solvent: CH2Cl2, CH3OH'
_exptl_crystal_size_max 0.31
_exptl_crystal_size_mid 0.22
_exptl_crystal_size_min 0.01
_refine_diff_density_max 1.819
_refine_diff_density_min -1.703
_refine_diff_density_rms 0.128
_refine_ls_extinction_method none
_refine_ls_goodness_of_fit_ref 1.187
_refine_ls_hydrogen_treatment constr
_refine_ls_matrix_type full
_refine_ls_number_parameters 695
_refine_ls_number_reflns 9707
_refine_ls_number_restraints 47
_refine_ls_restrained_S_all 1.192
_refine_ls_R_factor_all 0.0624
_refine_ls_R_factor_gt 0.0572
_refine_ls_shift/su_max 0.001
_refine_ls_shift/su_mean 0.000
_refine_ls_structure_factor_coef Fsqd
_refine_ls_weighting_details 'w=1/[\s^2^(Fo^2^)+(0.0384P)^2^+98.1588P] where P=(Fo^2^+2Fc^2^)/3'
_refine_ls_weighting_scheme calc
_refine_ls_wR_factor_gt 0.1348
_refine_ls_wR_factor_ref 0.1376
_reflns_Friedel_coverage 0.000
_reflns_number_gt 8791
_reflns_number_total 9707
_reflns_threshold_expression 'I > 2\s(I)'
_cod_data_source_file d3dt00200d2.cif
_cod_data_source_block mo_st330c_0m
_cod_depositor_comments
;
The following automatic conversions were performed:

data item '_diffrn_radiation_probe' value 'X-ray' was changed to
'x-ray' in accordance with the
/home/data/users/saulius/crontab/automatic-downloads/rss-feeds/RSC/lib/dictionaries/cif_core.dic
dictionary named 'cif_core.dic' version 2.4.2 last updated on
2011-04-26.

Automatic conversion script
Id: cif_fix_values 8170 2020-07-09 18:12:32Z antanas 
;
_cod_original_cell_volume 10975.6(15)
_cod_original_formula_sum 'C62.25 H43.50 Cl2.50 Ir N4 O4 S'
_cod_database_code 7712830
_shelx_shelxl_version_number 2018/3
_shelx_space_group_comment
;
The symmetry employed for this shelxl refinement is uniquely defined
by the following loop, which should always be used as a source of
symmetry information in preference to the above space-group names.
They are only intended as comments.
;
_shelx_estimated_absorpt_t_max 0.974
_shelx_estimated_absorpt_t_min 0.494
_computing.bruker_data_scaling 'SADABS V2012/1 (Bruker AXS Inc.)'

_olex2_refinement_description
;
1. Fixed Uiso
 At 1.2 times of:
  All C(H) groups, All C(H,H) groups
 At 1.5 times of:
  All C(H,H,H) groups
2. Restrained distances
 Cl2-C76
 1.7 with sigma of 0.02
 O5-C63
 1.18 with sigma of 0.02
 O7-C63
 1.4 with sigma of 0.02
 Cl3-C024
 1.7 with sigma of 0.01
 Cl-C024
 1.7 with sigma of 0.01
 C71-C00S
 1.3 with sigma of 0.02
 S2-C62
 1.75 with sigma of 0.02
 C01X-C00S
 1.35 with sigma of 0.02
 S2-C71
 1.7 with sigma of 0.02
 C75-Cl4
 1.7 with sigma of 0.02
 Cl5-C75
 1.7 with sigma of 0.02
3. Uiso/Uaniso restraints and constraints
Uanis(C61) \\sim Ueq: with sigma of 0.01 and sigma for terminal atoms of 0.02
Uanis(C77) \\sim Ueq: with sigma of 0.01 and sigma for terminal atoms of 0.02
Uanis(C75) \\sim Ueq: with sigma of 0.01 and sigma for terminal atoms of 0.02
Uanis(C024) \\sim Ueq: with sigma of 0.01 and sigma for terminal atoms of 0.02
Uanis(O5) \\sim Ueq: with sigma of 0.02 and sigma for terminal atoms of 0.04
Uanis(Cl5) \\sim Ueq: with sigma of 0.02 and sigma for terminal atoms of 0.04
Uanis(C12) = Uanis(C17) = Uanis(C16) = Uanis(C15) = Uanis(C14) = Uanis(C13) =
Uanis(C68) = Uanis(C65) = Uanis(C66) = Uanis(C1D) = Uanis(C1C) = Uanis(C70)
Uanis(C54) = Uanis(C55) = Uanis(C56) = Uanis(C57) = Uanis(C58) = Uanis(C59)
Uanis(C50) = Uanis(C49) = Uanis(C48) = Uanis(C47)
Uanis(C74) = Uanis(C69) = Uanis(C73) = Uanis(C64) = Uanis(C72) = Uanis(C67)
Uanis(C71) = Uanis(C00S) = Uanis(C01X) = Uanis(C62)
Uanis(Cl5) = Uanis(Cl4)
4. Others
 Fixed Sof: S1(0.6) Cl3(0.5) C59(0.6) H59(0.6) C58(0.6) C57(0.6) H57(0.6)
 C56(0.6) H56(0.6) C55(0.6) H55(0.6) C54(0.6) C00S(0.4) H00S(0.4) C12(0.5)
 C17(0.5) H17(0.5) C16(0.5) H16(0.5) C15(0.5) H15(0.5) C14(0.5) H14(0.5)
 C13(0.5) H13(0.5) C50(0.6) O2(0.6) Cl(0.5) C49(0.6) H49(0.6) O1(0.6) C01X(0.4)
 H01X(0.4) C47(0.6) H47(0.6) C60(0.6) C48(0.6) H48(0.6) C024(0.5) H02A(0.5)
 H02B(0.5) C61(0.6) H61A(0.6) H61B(0.6) H61C(0.6) Cl2(0.6) Cl1(0.6) C76(0.6)
 H76A(0.6) H76B(0.6) O5(0.4) O7(0.4) C63(0.4) C69(0.4) H69(0.4) C73(0.4)
 C64(0.4) H64(0.4) C72(0.4) H72(0.4) C67(0.4) H67(0.4) C74(0.4) C77(0.4)
 H77A(0.4) H77B(0.4) H77C(0.4) S2(0.4) C71(0.4) C62(0.4) H62(0.4) C68(0.5)
 C65(0.5) H65(0.5) C66(0.5) H66(0.5) C1D(0.5) H1D(0.5) C1C(0.5) H1C(0.5)
 C70(0.5) H70(0.5) Cl4(0.15) Cl5(0.15) C75(0.15) H75A(0.15) H75B(0.15)
5.a Riding coordinates:
 C61(H61A,H61B,H61C)
5.b Secondary CH2 refined with riding coordinates:
 C024(H02A,H02B), C76(H76A,H76B), C75(H75A,H75B)
5.c Aromatic/amide H refined with riding coordinates:
 C59(H59), C57(H57), C56(H56), C55(H55), C25(H25), C7(H7), C2(H2), C9(H9),
 C00S(H00S), C36(H36), C45(H45), C17(H17), C16(H16), C15(H15), C14(H14),
 C13(H13), C27(H27), C32(H32), C19(H19), C4(H4), C29(H29), C40(H40), C6(H6),
 C52(H52), C28(H28), C37(H37), C5(H5), C44(H44), C39(H39), C42(H42), C43(H43),
 C20(H20), C30(H30), C38(H38), C49(H49), C21(H21), C22(H22), C01X(H01X),
 C47(H47), C48(H48), C69(H69), C64(H64), C72(H72), C67(H67), C62(H62), C65(H65),
  C66(H66), C1D(H1D), C1C(H1C), C70(H70)
5.d Fitted hexagon refined as free rotating group:
 C59(C58,C57,C56,C55,C54), C12(C17,C16,C15,C14,C13), C69(C73,C64,C72,C67,C74),
 C68(C65,C66,C1D,C1C,C70)
5.e Idealised Me refined as rotating group:
 C77(H77A,H77B,H77C)
;
_olex2_submission_special_instructions 'No special instructions were received'

loop_
_space_group_symop_operation_xyz
'x, y, z'
'-x+1/2, -y, z+1/2'
'-x, y+1/2, -z+1/2'
'x+1/2, -y+1/2, -z'
'-x, -y, -z'
'x-1/2, y, -z-1/2'
'x, -y-1/2, z-1/2'
'-x-1/2, y-1/2, z'

loop_
_atom_site_label
_atom_site_type_symbol
_atom_site_fract_x
_atom_site_fract_y
_atom_site_fract_z
_atom_site_U_iso_or_equiv
_atom_site_adp_type
_atom_site_occupancy
_atom_site_site_symmetry_order
_atom_site_calc_flag
_atom_site_refinement_flags_posn
_atom_site_refinement_flags_adp
_atom_site_refinement_flags_occupancy
_atom_site_disorder_assembly
_atom_site_disorder_group
Ir1 Ir 0.76295(2) 0.43018(2) 0.23415(2) 0.03022(10) Uani 1 1 d . . . . .
S1 S 0.8328(3) 0.60625(19) 0.11853(15) 0.0546(11) Uani 0.6 1 d . . P A 1
O4 O 0.8195(3) 0.4641(2) 0.29553(18) 0.0395(12) Uani 1 1 d . . . . .
O3 O 0.8002(3) 0.5100(2) 0.19410(18) 0.0358(11) Uani 1 1 d . . . . .
N3 N 0.6772(3) 0.4749(3) 0.2631(2) 0.0313(13) Uani 1 1 d . . . . .
N2 N 0.8833(3) 0.3059(3) 0.1552(2) 0.0353(14) Uani 1 1 d . . . . .
N1 N 0.8439(3) 0.3762(3) 0.2077(2) 0.0329(13) Uani 1 1 d . . . . .
Cl3 Cl 0.3264(3) 0.3339(3) 0.0815(2) 0.0890(18) Uani 0.5 1 d D . P B 2
C59 C 0.8627(4) 0.5095(6) 0.3829(4) 0.0397(15) Uani 0.6 1 d G . P C 1
H59 H 0.816437 0.491205 0.382181 0.048 Uiso 0.6 1 calc R U P C 1
C58 C 0.8979(5) 0.5172(5) 0.4265(3) 0.0397(15) Uani 0.6 1 d G . P C 1
C57 C 0.9656(5) 0.5441(5) 0.4275(3) 0.0397(15) Uani 0.6 1 d G . P C 1
H57 H 0.989615 0.549335 0.457326 0.048 Uiso 0.6 1 calc R U P C 1
C56 C 0.9980(4) 0.5632(5) 0.3850(4) 0.0397(15) Uani 0.6 1 d G . P C 1
H56 H 1.044246 0.581501 0.385692 0.048 Uiso 0.6 1 calc R U P C 1
C55 C 0.9628(6) 0.5555(6) 0.3414(3) 0.0397(15) Uani 0.6 1 d G . P C 1
H55 H 0.984973 0.568520 0.312302 0.048 Uiso 0.6 1 calc R U P C 1
C54 C 0.8951(6) 0.5286(7) 0.3403(3) 0.0397(15) Uani 0.6 1 d G . P C 1
N4 N 0.5959(3) 0.4814(3) 0.3210(2) 0.0363(14) Uani 1 1 d . . . . .
C10 C 0.7621(4) 0.3600(3) 0.1436(2) 0.0296(14) Uani 1 1 d . . . . .
C24 C 0.7259(3) 0.3606(3) 0.2764(2) 0.0291(14) Uani 1 1 d . . . . .
C1 C 0.7167(3) 0.3980(3) 0.1734(2) 0.0268(14) Uani 1 1 d . . . . .
C8 C 0.6747(4) 0.3565(3) 0.0800(3) 0.0344(16) Uani 1 1 d . . . . .
C11 C 0.8297(3) 0.3466(3) 0.1666(3) 0.0315(15) Uani 1 1 d . . . . .
C25 C 0.7484(4) 0.2989(3) 0.2790(2) 0.0305(15) Uani 1 1 d . . . . .
H25 H 0.782372 0.284399 0.256151 0.037 Uiso 1 1 calc R U . . .
C3 C 0.6272(4) 0.3915(3) 0.1097(3) 0.0328(15) Uani 1 1 d . . . . .
C33 C 0.6722(4) 0.3800(3) 0.3103(3) 0.0321(15) Uani 1 1 d . . . . .
C7 C 0.6511(4) 0.3367(4) 0.0334(3) 0.0449(19) Uani 1 1 d . . . . .
H7 H 0.682399 0.313288 0.013171 0.054 Uiso 1 1 calc R U . . .
C18 C 0.9342(4) 0.3096(3) 0.1912(3) 0.0343(16) Uani 1 1 d . . . . .
C34 C 0.6479(4) 0.4450(3) 0.3002(3) 0.0334(16) Uani 1 1 d . . . . .
C26 C 0.7233(4) 0.2553(3) 0.3143(3) 0.0346(16) Uani 1 1 d . . . . .
C2 C 0.6506(4) 0.4125(3) 0.1558(2) 0.0285(14) Uani 1 1 d . . . . .
H2 H 0.619289 0.437366 0.174932 0.034 Uiso 1 1 calc R U . . .
C53 C 0.8583(4) 0.5138(3) 0.2956(3) 0.0357(16) Uani 1 1 d . . . . .
C9 C 0.7428(4) 0.3412(4) 0.0979(3) 0.0355(16) Uani 1 1 d . . . . .
H9 H 0.775301 0.317869 0.078562 0.043 Uiso 1 1 calc R U . . .
C00S C 0.9662(12) 0.5599(11) 0.3527(6) 0.042(3) Uani 0.4 1 d D . P C 2
H00S H 0.994644 0.581404 0.329638 0.050 Uiso 0.4 1 calc R U P C 2
C36 C 0.4787(4) 0.4639(4) 0.3559(3) 0.046(2) Uani 1 1 d . . . . .
H36 H 0.458720 0.466849 0.324576 0.055 Uiso 1 1 calc R U . . .
C46 C 0.6429(4) 0.5329(3) 0.2579(3) 0.0331(16) Uani 1 1 d . . . . .
C45 C 0.6514(4) 0.5821(3) 0.2245(3) 0.0374(17) Uani 1 1 d . . . . .
H45 H 0.685430 0.579481 0.199319 0.045 Uiso 1 1 calc R U . . .
C12 C 0.8838(13) 0.2597(10) 0.1154(5) 0.0445(15) Uani 0.5 1 d G . P D 1
C17 C 0.8404(12) 0.2064(11) 0.1192(4) 0.0445(15) Uani 0.5 1 d G . P D 1
H17 H 0.811811 0.200444 0.147062 0.053 Uiso 0.5 1 calc R U P D 1
C16 C 0.8390(8) 0.1617(8) 0.0824(5) 0.0445(15) Uani 0.5 1 d G . P D 1
H16 H 0.809334 0.125240 0.085055 0.053 Uiso 0.5 1 calc R U P D 1
C15 C 0.8808(7) 0.1704(6) 0.0417(4) 0.0445(15) Uani 0.5 1 d G . P D 1
H15 H 0.879839 0.139823 0.016525 0.053 Uiso 0.5 1 calc R U P D 1
C14 C 0.9242(6) 0.2237(6) 0.0378(5) 0.0445(15) Uani 0.5 1 d G . P D 1
H14 H 0.952822 0.229610 0.010002 0.053 Uiso 0.5 1 calc R U P D 1
C13 C 0.9257(9) 0.2684(7) 0.0747(6) 0.0445(15) Uani 0.5 1 d G . P D 1
H13 H 0.955300 0.304815 0.072008 0.053 Uiso 0.5 1 calc R U P D 1
C27 C 0.7482(4) 0.1921(4) 0.3178(3) 0.0376(17) Uani 1 1 d . . . . .
H27 H 0.782904 0.177261 0.295537 0.045 Uiso 1 1 calc R U . . .
C50 C 0.8461(13) 0.6111(8) 0.1796(7) 0.050(2) Uani 0.6 1 d . . P A 1
C41 C 0.5917(4) 0.5374(3) 0.2946(3) 0.0375(17) Uani 1 1 d . . . . .
C32 C 0.6473(4) 0.3398(3) 0.3449(3) 0.0390(17) Uani 1 1 d . . . . .
H32 H 0.612747 0.354504 0.367261 0.047 Uiso 1 1 calc R U . . .
C19 C 0.9987(4) 0.2784(4) 0.1972(3) 0.0441(19) Uani 1 1 d . . . . .
H19 H 1.014980 0.247428 0.174864 0.053 Uiso 1 1 calc R U . . .
C35 C 0.5514(4) 0.4688(3) 0.3623(3) 0.0407(18) Uani 1 1 d . . . . .
C51 C 0.8363(4) 0.5558(3) 0.2123(3) 0.0351(16) Uani 1 1 d . . . . .
C31 C 0.6722(4) 0.2763(3) 0.3481(3) 0.0365(16) Uani 1 1 d . . . . .
C4 C 0.5582(4) 0.4040(4) 0.0923(3) 0.0422(18) Uani 1 1 d . . . . .
H4 H 0.525306 0.426539 0.111964 0.051 Uiso 1 1 calc R U . . .
C29 C 0.6725(5) 0.1732(4) 0.3862(3) 0.054(2) Uani 1 1 d . . . . .
H29 H 0.655769 0.145206 0.410510 0.065 Uiso 1 1 calc R U . . .
C40 C 0.5822(5) 0.4635(4) 0.4071(3) 0.048(2) Uani 1 1 d . . . . .
H40 H 0.632294 0.467271 0.410995 0.057 Uiso 1 1 calc R U . . .
C6 C 0.5849(5) 0.3509(5) 0.0179(3) 0.052(2) Uani 1 1 d . . . . .
H6 H 0.570107 0.338093 -0.013339 0.062 Uiso 1 1 calc R U . . .
C52 C 0.8661(4) 0.5578(3) 0.2584(3) 0.0395(18) Uani 1 1 d . . . . .
H52 H 0.895298 0.593522 0.265182 0.047 Uiso 1 1 calc R U . . .
C28 C 0.7233(4) 0.1521(4) 0.3526(3) 0.048(2) Uani 1 1 d . . . . .
H28 H 0.740458 0.109690 0.354126 0.058 Uiso 1 1 calc R U . . .
C37 C 0.4357(5) 0.4547(4) 0.3951(4) 0.053(2) Uani 1 1 d . . . . .
H37 H 0.385477 0.452612 0.391143 0.064 Uiso 1 1 calc R U . . .
C5 C 0.5379(5) 0.3844(5) 0.0478(3) 0.054(2) Uani 1 1 d . . . . .
H5 H 0.491090 0.393622 0.036686 0.065 Uiso 1 1 calc R U . . .
C44 C 0.6082(5) 0.6343(4) 0.2298(3) 0.0440(19) Uani 1 1 d . . . . .
H44 H 0.612398 0.668318 0.207566 0.053 Uiso 1 1 calc R U . . .
C39 C 0.5381(6) 0.4523(4) 0.4466(3) 0.058(2) Uani 1 1 d . . . . .
H39 H 0.557899 0.447508 0.477841 0.070 Uiso 1 1 calc R U . . .
C42 C 0.5484(4) 0.5908(4) 0.3004(3) 0.0418(18) Uani 1 1 d . . . . .
H42 H 0.514490 0.593921 0.325581 0.050 Uiso 1 1 calc R U . . .
C23 C 0.9085(4) 0.3543(4) 0.2242(3) 0.0371(17) Uani 1 1 d . . . . .
C43 C 0.5581(5) 0.6390(4) 0.2670(3) 0.047(2) Uani 1 1 d . . . . .
H43 H 0.529885 0.676386 0.269473 0.057 Uiso 1 1 calc R U . . .
O2 O 0.7942(6) 0.5050(5) 0.4733(4) 0.063(3) Uani 0.6 1 d . . P C 1
Cl Cl 0.4362(6) 0.2711(3) 0.1351(3) 0.129(3) Uani 0.5 1 d D . P B 2
C20 C 1.0378(5) 0.2948(4) 0.2373(4) 0.057(2) Uani 1 1 d . . . . .
H20 H 1.083354 0.276130 0.242013 0.068 Uiso 1 1 calc R U . . .
C30 C 0.6473(5) 0.2336(4) 0.3836(3) 0.056(2) Uani 1 1 d . . . . .
H30 H 0.612480 0.247378 0.406071 0.067 Uiso 1 1 calc R U . . .
C38 C 0.4651(6) 0.4484(4) 0.4399(4) 0.060(3) Uani 1 1 d . . . . .
H38 H 0.434947 0.441271 0.466800 0.073 Uiso 1 1 calc R U . . .
C49 C 0.8643(10) 0.6745(7) 0.1905(6) 0.050(2) Uani 0.6 1 d . . P A 1
H49 H 0.875081 0.688510 0.222177 0.060 Uiso 0.6 1 calc R U P A 1
C21 C 1.0121(5) 0.3380(5) 0.2708(4) 0.064(3) Uani 1 1 d . . . . .
H21 H 1.039605 0.346159 0.298842 0.077 Uiso 1 1 calc R U . . .
C22 C 0.9484(5) 0.3693(4) 0.2650(3) 0.056(2) Uani 1 1 d . . . . .
H22 H 0.932280 0.399795 0.287773 0.067 Uiso 1 1 calc R U . . .
O1 O 0.8951(7) 0.4762(5) 0.5074(4) 0.064(3) Uani 0.6 1 d . . P C 1
C01X C 0.9782(12) 0.5569(10) 0.4028(6) 0.042(3) Uani 0.4 1 d D . P C 2
H01X H 1.017808 0.578395 0.416477 0.050 Uiso 0.4 1 calc R U P C 2
C47 C 0.8515(8) 0.6840(7) 0.1088(6) 0.050(2) Uani 0.6 1 d . . P A 1
H47 H 0.852418 0.703461 0.078031 0.060 Uiso 0.6 1 calc R U P A 1
C60 C 0.8649(8) 0.4971(6) 0.4724(5) 0.050(4) Uani 0.6 1 d . . P C 1
C48 C 0.8648(9) 0.7147(7) 0.1506(6) 0.050(2) Uani 0.6 1 d . . P A 1
H48 H 0.873673 0.759134 0.152532 0.060 Uiso 0.6 1 calc R U P A 1
C024 C 0.4082(5) 0.3356(5) 0.1027(4) 0.035(3) Uani 0.5 1 d D U P B 2
H02A H 0.412886 0.373678 0.123469 0.043 Uiso 0.5 1 calc R U P B 2
H02B H 0.441205 0.341289 0.075283 0.043 Uiso 0.5 1 calc R U P B 2
C61 C 0.7624(11) 0.4853(11) 0.5152(7) 0.100(7) Uani 0.6 1 d . U P C 1
H61A H 0.727995 0.450921 0.509925 0.149 Uiso 0.6 1 d R U P C 1
H61B H 0.799085 0.471001 0.537815 0.149 Uiso 0.6 1 d R U P C 1
H61C H 0.737715 0.522381 0.528565 0.149 Uiso 0.6 1 d R U P C 1
Cl2 Cl 0.6795(3) 0.6117(4) 0.4685(2) 0.126(3) Uani 0.6 1 d D . P . .
Cl1 Cl 0.5319(2) 0.6351(2) 0.43795(16) 0.0694(11) Uani 0.6 1 d . . P . .
C76 C 0.6187(10) 0.6546(12) 0.4324(8) 0.104(8) Uani 0.6 1 d D . P . .
H76A H 0.623894 0.700381 0.439937 0.125 Uiso 0.6 1 calc R U P . .
H76B H 0.632565 0.648804 0.398286 0.125 Uiso 0.6 1 calc R U P . .
O5 O 0.8659(15) 0.5837(9) 0.0345(7) 0.101(7) Uani 0.4 1 d D U P A 2
O7 O 0.8390(14) 0.6867(9) 0.0244(7) 0.101(8) Uani 0.4 1 d D . P A 2
C63 C 0.8534(17) 0.6340(10) 0.0521(9) 0.082(9) Uani 0.4 1 d D . P A 2
C69 C 0.8470(12) 0.5986(7) 0.1337(6) 0.042(2) Uani 0.4 1 d G . P A 2
H69 H 0.842689 0.556625 0.121395 0.050 Uiso 0.4 1 calc R U P A 2
C73 C 0.8556(9) 0.6495(8) 0.1023(4) 0.042(2) Uani 0.4 1 d G . P A 2
C64 C 0.8619(9) 0.7109(7) 0.1202(5) 0.042(2) Uani 0.4 1 d G . P A 2
H64 H 0.867788 0.745671 0.098728 0.050 Uiso 0.4 1 calc R U P A 2
C72 C 0.8597(9) 0.7215(7) 0.1695(6) 0.042(2) Uani 0.4 1 d G . P A 2
H72 H 0.863999 0.763472 0.181772 0.050 Uiso 0.4 1 calc R U P A 2
C67 C 0.8511(13) 0.6706(9) 0.2009(4) 0.042(2) Uani 0.4 1 d G . P A 2
H67 H 0.849556 0.677851 0.234628 0.050 Uiso 0.4 1 calc R U P A 2
C74 C 0.8448(14) 0.6092(8) 0.1830(6) 0.042(2) Uani 0.4 1 d G . P A 2
C77 C 0.8201(19) 0.6726(13) -0.0239(9) 0.084(8) Uani 0.4 1 d . U P A 2
H77A H 0.847357 0.699857 -0.045754 0.127 Uiso 0.4 1 calc R U P A 2
H77B H 0.769023 0.680364 -0.028474 0.127 Uiso 0.4 1 calc R U P A 2
H77C H 0.830688 0.627908 -0.030773 0.127 Uiso 0.4 1 calc R U P A 2
S2 S 0.8717(5) 0.4927(4) 0.3954(3) 0.082(2) Uani 0.4 1 d D . P C 2
C71 C 0.9039(12) 0.5250(12) 0.3438(6) 0.042(3) Uani 0.4 1 d D . P C 2
C62 C 0.9367(11) 0.5259(9) 0.4292(7) 0.042(3) Uani 0.4 1 d D . P C 2
H62 H 0.941079 0.521779 0.463065 0.050 Uiso 0.4 1 calc R U P C 2
C68 C 0.8886(13) 0.2655(10) 0.1154(5) 0.0445(15) Uani 0.5 1 d G . P D 2
C65 C 0.8450(11) 0.2124(10) 0.1110(5) 0.0445(15) Uani 0.5 1 d G . P D 2
H65 H 0.809917 0.203752 0.134791 0.053 Uiso 0.5 1 calc R U P D 2
C66 C 0.8526(8) 0.1718(8) 0.0718(5) 0.0445(15) Uani 0.5 1 d G . P D 2
H66 H 0.822801 0.135555 0.068858 0.053 Uiso 0.5 1 calc R U P D 2
C1D C 0.9039(6) 0.1844(6) 0.0370(4) 0.0445(15) Uani 0.5 1 d G . P D 2
H1D H 0.909106 0.156747 0.010279 0.053 Uiso 0.5 1 calc R U P D 2
C1C C 0.9475(6) 0.2375(7) 0.0414(5) 0.0445(15) Uani 0.5 1 d G . P D 2
H1C H 0.982529 0.246136 0.017632 0.053 Uiso 0.5 1 calc R U P D 2
C70 C 0.9398(10) 0.2780(8) 0.0806(6) 0.0445(15) Uani 0.5 1 d G . P D 2
H70 H 0.969646 0.314333 0.083564 0.053 Uiso 0.5 1 calc R U P D 2
Cl4 Cl 0.2639(10) 0.3593(11) 0.0562(8) 0.093(5) Uani 0.15 1 d D . P E 1
Cl5 Cl 0.3780(10) 0.3307(11) 0.1266(9) 0.093(5) Uani 0.15 1 d D U P E 1
C75 C 0.294(2) 0.348(5) 0.1130(14) 0.10(3) Uani 0.15 1 d D U P E 1
H75A H 0.281781 0.387308 0.130984 0.117 Uiso 0.15 1 calc R U P E 1
H75B H 0.264193 0.313746 0.126927 0.117 Uiso 0.15 1 calc R U P E 1

loop_
_atom_site_aniso_label
_atom_site_aniso_U_11
_atom_site_aniso_U_22
_atom_site_aniso_U_33
_atom_site_aniso_U_23
_atom_site_aniso_U_13
_atom_site_aniso_U_12
Ir1 0.02671(16) 0.02860(15) 0.03537(16) -0.00423(11) -0.00272(11) -0.00277(11)
S1 0.082(3) 0.036(2) 0.046(2) 0.0103(17) -0.003(2) -0.0003(19)
O4 0.038(3) 0.044(3) 0.037(3) -0.010(2) -0.006(2) -0.003(2)
O3 0.033(3) 0.034(3) 0.041(3) -0.005(2) -0.004(2) -0.008(2)
N3 0.032(3) 0.024(3) 0.038(3) -0.004(2) -0.003(3) -0.001(2)
N2 0.025(3) 0.041(3) 0.040(3) 0.001(3) 0.001(3) 0.004(3)
N1 0.024(3) 0.033(3) 0.041(3) -0.006(3) -0.004(3) -0.002(2)
Cl3 0.074(4) 0.111(5) 0.082(4) -0.007(4) 0.018(3) -0.024(4)
C59 0.039(3) 0.038(3) 0.042(3) -0.007(3) -0.013(3) 0.002(3)
C58 0.039(3) 0.038(3) 0.042(3) -0.007(3) -0.013(3) 0.002(3)
C57 0.039(3) 0.038(3) 0.042(3) -0.007(3) -0.013(3) 0.002(3)
C56 0.039(3) 0.038(3) 0.042(3) -0.007(3) -0.013(3) 0.002(3)
C55 0.039(3) 0.038(3) 0.042(3) -0.007(3) -0.013(3) 0.002(3)
C54 0.039(3) 0.038(3) 0.042(3) -0.007(3) -0.013(3) 0.002(3)
N4 0.036(3) 0.032(3) 0.041(3) -0.006(3) 0.004(3) 0.007(3)
C10 0.029(3) 0.029(3) 0.031(3) 0.001(3) -0.002(3) -0.002(3)
C24 0.027(4) 0.028(3) 0.032(4) -0.004(3) -0.005(3) 0.000(3)
C1 0.027(3) 0.019(3) 0.034(4) 0.002(3) 0.001(3) -0.005(3)
C8 0.034(4) 0.036(4) 0.034(4) 0.001(3) -0.004(3) 0.000(3)
C11 0.022(3) 0.036(4) 0.037(4) -0.002(3) 0.005(3) 0.000(3)
C25 0.028(4) 0.030(4) 0.034(4) -0.003(3) 0.002(3) 0.005(3)
C3 0.027(4) 0.032(4) 0.039(4) 0.007(3) 0.000(3) -0.001(3)
C33 0.033(4) 0.020(3) 0.043(4) -0.007(3) -0.003(3) 0.002(3)
C7 0.043(5) 0.060(5) 0.032(4) -0.004(4) -0.007(3) 0.004(4)
C18 0.026(4) 0.034(4) 0.043(4) 0.009(3) 0.001(3) -0.003(3)
C34 0.039(4) 0.024(3) 0.037(4) -0.006(3) 0.001(3) 0.001(3)
C26 0.024(4) 0.036(4) 0.044(4) -0.002(3) -0.005(3) 0.000(3)
C2 0.026(3) 0.024(3) 0.035(4) 0.000(3) 0.000(3) 0.001(3)
C53 0.030(4) 0.035(4) 0.042(4) -0.009(3) -0.008(3) 0.001(3)
C9 0.031(4) 0.043(4) 0.033(4) -0.001(3) 0.001(3) 0.005(3)
C00S 0.050(6) 0.040(6) 0.035(6) -0.002(4) -0.008(4) 0.006(5)
C36 0.046(5) 0.031(4) 0.060(5) -0.016(4) 0.004(4) 0.004(3)
C46 0.036(4) 0.027(3) 0.036(4) -0.005(3) -0.007(3) 0.000(3)
C45 0.040(4) 0.026(4) 0.046(4) -0.005(3) -0.011(3) -0.001(3)
C12 0.039(4) 0.049(4) 0.045(2) -0.006(2) 0.004(2) 0.005(3)
C17 0.039(4) 0.049(4) 0.045(2) -0.006(2) 0.004(2) 0.005(3)
C16 0.039(4) 0.049(4) 0.045(2) -0.006(2) 0.004(2) 0.005(3)
C15 0.039(4) 0.049(4) 0.045(2) -0.006(2) 0.004(2) 0.005(3)
C14 0.039(4) 0.049(4) 0.045(2) -0.006(2) 0.004(2) 0.005(3)
C13 0.039(4) 0.049(4) 0.045(2) -0.006(2) 0.004(2) 0.005(3)
C27 0.028(4) 0.038(4) 0.047(4) -0.006(3) 0.001(3) 0.003(3)
C50 0.058(6) 0.023(3) 0.069(6) 0.009(3) -0.022(4) -0.008(3)
C41 0.039(4) 0.033(4) 0.041(4) -0.008(3) -0.004(3) 0.008(3)
C32 0.041(4) 0.030(4) 0.047(4) -0.003(3) 0.007(3) 0.008(3)
C19 0.030(4) 0.039(4) 0.064(5) 0.011(4) 0.001(4) 0.001(3)
C35 0.047(5) 0.031(4) 0.044(4) -0.011(3) 0.011(4) 0.008(3)
C51 0.025(3) 0.028(4) 0.052(4) -0.004(3) 0.001(3) 0.000(3)
C31 0.038(4) 0.026(4) 0.045(4) 0.002(3) 0.007(3) 0.000(3)
C4 0.030(4) 0.055(5) 0.041(4) 0.002(4) -0.006(3) 0.006(4)
C29 0.054(5) 0.041(5) 0.069(6) 0.013(4) 0.019(5) 0.005(4)
C40 0.052(5) 0.046(5) 0.045(5) -0.011(4) 0.003(4) 0.008(4)
C6 0.049(5) 0.070(6) 0.037(4) -0.002(4) -0.012(4) 0.001(4)
C52 0.038(4) 0.029(4) 0.051(5) -0.008(3) -0.007(3) -0.007(3)
C28 0.050(5) 0.030(4) 0.065(5) 0.004(4) 0.002(4) 0.004(4)
C37 0.045(5) 0.042(5) 0.074(6) -0.018(4) 0.017(5) -0.001(4)
C5 0.037(5) 0.078(6) 0.048(5) 0.006(5) -0.014(4) 0.009(4)
C44 0.054(5) 0.032(4) 0.047(5) 0.001(3) -0.008(4) 0.003(4)
C39 0.087(8) 0.048(5) 0.039(5) -0.006(4) 0.016(5) 0.005(5)
C42 0.041(4) 0.035(4) 0.050(5) -0.006(4) 0.000(4) 0.008(3)
C23 0.028(4) 0.035(4) 0.048(4) 0.005(3) -0.007(3) -0.002(3)
C43 0.052(5) 0.034(4) 0.055(5) 0.001(4) -0.013(4) 0.011(4)
O2 0.060(7) 0.065(7) 0.064(7) 0.008(6) -0.012(6) 0.014(6)
Cl 0.180(8) 0.065(4) 0.142(7) -0.017(4) -0.054(6) 0.015(5)
C20 0.033(4) 0.049(5) 0.087(7) 0.015(5) -0.023(5) 0.003(4)
C30 0.059(6) 0.041(5) 0.067(6) 0.003(4) 0.024(5) 0.007(4)
C38 0.075(7) 0.039(5) 0.067(6) -0.016(4) 0.031(5) -0.003(4)
C49 0.058(6) 0.023(3) 0.069(6) 0.009(3) -0.022(4) -0.008(3)
C21 0.051(5) 0.055(5) 0.086(7) -0.013(5) -0.039(5) 0.008(4)
C22 0.046(5) 0.048(5) 0.072(6) -0.017(4) -0.028(5) 0.006(4)
O1 0.098(9) 0.041(6) 0.052(6) 0.005(5) -0.033(6) 0.007(6)
C01X 0.050(6) 0.040(6) 0.035(6) -0.002(4) -0.008(4) 0.006(5)
C47 0.058(6) 0.023(3) 0.069(6) 0.009(3) -0.022(4) -0.008(3)
C60 0.068(10) 0.032(7) 0.049(8) -0.002(6) -0.016(7) 0.018(7)
C48 0.058(6) 0.023(3) 0.069(6) 0.009(3) -0.022(4) -0.008(3)
C024 0.043(7) 0.038(6) 0.025(6) -0.007(5) 0.024(6) 0.002(6)
C61 0.095(12) 0.129(14) 0.075(11) 0.079(11) 0.008(9) 0.005(11)
Cl2 0.067(3) 0.191(7) 0.118(5) 0.008(5) 0.015(3) -0.066(4)
Cl1 0.050(2) 0.090(3) 0.068(3) -0.013(2) 0.0100(19) 0.002(2)
C76 0.076(14) 0.14(2) 0.100(17) 0.013(15) 0.040(13) -0.013(14)
O5 0.16(2) 0.071(13) 0.072(12) 0.006(10) 0.024(13) 0.014(13)
O7 0.17(2) 0.075(13) 0.061(12) 0.038(10) 0.023(13) 0.040(14)
C63 0.10(2) 0.08(2) 0.064(17) -0.009(15) -0.002(16) 0.042(18)
C69 0.045(6) 0.040(5) 0.039(5) -0.003(4) 0.004(4) -0.006(4)
C73 0.045(6) 0.040(5) 0.039(5) -0.003(4) 0.004(4) -0.006(4)
C64 0.045(6) 0.040(5) 0.039(5) -0.003(4) 0.004(4) -0.006(4)
C72 0.045(6) 0.040(5) 0.039(5) -0.003(4) 0.004(4) -0.006(4)
C67 0.045(6) 0.040(5) 0.039(5) -0.003(4) 0.004(4) -0.006(4)
C74 0.045(6) 0.040(5) 0.039(5) -0.003(4) 0.004(4) -0.006(4)
C77 0.140(18) 0.066(13) 0.048(12) -0.009(11) 0.007(13) 0.024(13)
S2 0.092(6) 0.082(6) 0.071(5) -0.007(4) -0.008(4) 0.006(5)
C71 0.050(6) 0.040(6) 0.035(6) -0.002(4) -0.008(4) 0.006(5)
C62 0.050(6) 0.040(6) 0.035(6) -0.002(4) -0.008(4) 0.006(5)
C68 0.039(4) 0.049(4) 0.045(2) -0.006(2) 0.004(2) 0.005(3)
C65 0.039(4) 0.049(4) 0.045(2) -0.006(2) 0.004(2) 0.005(3)
C66 0.039(4) 0.049(4) 0.045(2) -0.006(2) 0.004(2) 0.005(3)
C1D 0.039(4) 0.049(4) 0.045(2) -0.006(2) 0.004(2) 0.005(3)
C1C 0.039(4) 0.049(4) 0.045(2) -0.006(2) 0.004(2) 0.005(3)
C70 0.039(4) 0.049(4) 0.045(2) -0.006(2) 0.004(2) 0.005(3)
Cl4 0.058(7) 0.103(11) 0.116(11) 0.052(9) 0.040(8) -0.001(7)
Cl5 0.058(7) 0.103(11) 0.116(11) 0.052(9) 0.040(8) -0.001(7)
C75 0.10(3) 0.10(3) 0.10(3) 0.001(10) -0.001(10) -0.002(10)

loop_
_atom_type_symbol
_atom_type_description
_atom_type_scat_dispersion_real
_atom_type_scat_dispersion_imag
_atom_type_scat_source
C C 0.0033 0.0016 'International Tables Vol C Tables 4.2.6.8 and 6.1.1.4'
H H 0.0000 0.0000 'International Tables Vol C Tables 4.2.6.8 and 6.1.1.4'
Cl Cl 0.1484 0.1585 'International Tables Vol C Tables 4.2.6.8 and 6.1.1.4'
Ir Ir -1.4442 7.9887 'International Tables Vol C Tables 4.2.6.8 and 6.1.1.4'
N N 0.0061 0.0033 'International Tables Vol C Tables 4.2.6.8 and 6.1.1.4'
O O 0.0106 0.0060 'International Tables Vol C Tables 4.2.6.8 and 6.1.1.4'
S S 0.1246 0.1234 'International Tables Vol C Tables 4.2.6.8 and 6.1.1.4'

loop_
_geom_angle_atom_site_label_1
_geom_angle_atom_site_label_2
_geom_angle_atom_site_label_3
_geom_angle
_geom_angle_site_symmetry_1
_geom_angle_site_symmetry_3
_geom_angle_publ_flag
O4 Ir1 O3 89.52(19) . . ?
N3 Ir1 O4 85.5(2) . . ?
N3 Ir1 O3 95.9(2) . . ?
N3 Ir1 N1 173.6(2) . . ?
N1 Ir1 O4 96.0(2) . . ?
N1 Ir1 O3 90.3(2) . . ?
C24 Ir1 O4 87.0(2) . . ?
C24 Ir1 O3 175.0(2) . . ?
C24 Ir1 N3 80.2(2) . . ?
C24 Ir1 N1 93.6(3) . . ?
C24 Ir1 C1 95.6(3) . . ?
C1 Ir1 O4 175.6(2) . . ?
C1 Ir1 O3 88.1(2) . . ?
C1 Ir1 N3 98.4(2) . . ?
C1 Ir1 N1 80.3(2) . . ?
C47 S1 C50 94.0(8) . . ?
C53 O4 Ir1 124.1(5) . . ?
C51 O3 Ir1 124.0(5) . . ?
C34 N3 Ir1 114.7(5) . . ?
C34 N3 C46 107.8(6) . . ?
C46 N3 Ir1 137.1(5) . . ?
C11 N2 C18 107.9(6) . . ?
C11 N2 C12 126.5(11) . . ?
C11 N2 C68 128.3(11) . . ?
C18 N2 C12 125.2(10) . . ?
C18 N2 C68 123.9(11) . . ?
C11 N1 Ir1 115.1(4) . . ?
C11 N1 C23 107.8(6) . . ?
C23 N1 Ir1 136.4(5) . . ?
C58 C59 H59 120.0 . . ?
C58 C59 C54 120.0 . . ?
C54 C59 H59 120.0 . . ?
C59 C58 C57 120.0 . . ?
C59 C58 C60 121.3(9) . . ?
C57 C58 C60 118.7(9) . . ?
C58 C57 H57 120.0 . . ?
C58 C57 C56 120.0 . . ?
C56 C57 H57 120.0 . . ?
C57 C56 H56 120.0 . . ?
C55 C56 C57 120.0 . . ?
C55 C56 H56 120.0 . . ?
C56 C55 H55 120.0 . . ?
C56 C55 C54 120.0 . . ?
C54 C55 H55 120.0 . . ?
C59 C54 C53 117.2(7) . . ?
C55 C54 C59 120.0 . . ?
C55 C54 C53 122.5(8) . . ?
C34 N4 C41 106.9(6) . . ?
C34 N4 C35 130.1(6) . . ?
C41 N4 C35 123.0(6) . . ?
C1 C10 C11 112.0(6) . . ?
C9 C10 C1 122.5(6) . . ?
C9 C10 C11 125.4(6) . . ?
C25 C24 Ir1 128.2(5) . . ?
C25 C24 C33 116.8(6) . . ?
C33 C24 Ir1 114.8(5) . . ?
C10 C1 Ir1 114.6(5) . . ?
C2 C1 Ir1 128.0(5) . . ?
C2 C1 C10 117.2(6) . . ?
C3 C8 C7 118.9(7) . . ?
C9 C8 C3 118.7(6) . . ?
C9 C8 C7 122.3(7) . . ?
N2 C11 C10 132.0(6) . . ?
N1 C11 N2 110.4(6) . . ?
N1 C11 C10 117.5(6) . . ?
C24 C25 H25 118.4 . . ?
C24 C25 C26 123.1(6) . . ?
C26 C25 H25 118.4 . . ?
C8 C3 C2 119.4(6) . . ?
C4 C3 C8 118.3(7) . . ?
C4 C3 C2 122.4(7) . . ?
C24 C33 C34 111.0(6) . . ?
C32 C33 C24 121.7(6) . . ?
C32 C33 C34 127.2(7) . . ?
C8 C7 H7 119.7 . . ?
C6 C7 C8 120.6(8) . . ?
C6 C7 H7 119.7 . . ?
N2 C18 C19 131.4(7) . . ?
N2 C18 C23 105.9(6) . . ?
C19 C18 C23 122.7(7) . . ?
N3 C34 N4 111.0(6) . . ?
N3 C34 C33 117.3(6) . . ?
N4 C34 C33 131.6(7) . . ?
C27 C26 C25 122.9(7) . . ?
C27 C26 C31 118.4(7) . . ?
C31 C26 C25 118.7(6) . . ?
C1 C2 C3 122.2(6) . . ?
C1 C2 H2 118.9 . . ?
C3 C2 H2 118.9 . . ?
O4 C53 C54 116.6(8) . . ?
O4 C53 C52 127.0(7) . . ?
O4 C53 C71 115.2(9) . . ?
C52 C53 C54 116.3(7) . . ?
C52 C53 C71 117.8(9) . . ?
C10 C9 C8 119.9(7) . . ?
C10 C9 H9 120.0 . . ?
C8 C9 H9 120.0 . . ?
C01X C00S H00S 126.8 . . ?
C71 C00S H00S 126.8 . . ?
C71 C00S C01X 106.5(17) . . ?
C35 C36 H36 120.3 . . ?
C37 C36 H36 120.3 . . ?
C37 C36 C35 119.4(9) . . ?
N3 C46 C45 131.9(7) . . ?
N3 C46 C41 107.4(6) . . ?
C45 C46 C41 120.7(7) . . ?
C46 C45 H45 121.5 . . ?
C44 C45 C46 116.9(8) . . ?
C44 C45 H45 121.5 . . ?
C17 C12 N2 118.1(14) . . ?
C17 C12 C13 120.0 . . ?
C13 C12 N2 121.9(14) . . ?
C12 C17 H17 120.0 . . ?
C16 C17 C12 120.0 . . ?
C16 C17 H17 120.0 . . ?
C17 C16 H16 120.0 . . ?
C17 C16 C15 120.0 . . ?
C15 C16 H16 120.0 . . ?
C16 C15 H15 120.0 . . ?
C16 C15 C14 120.0 . . ?
C14 C15 H15 120.0 . . ?
C15 C14 H14 120.0 . . ?
C13 C14 C15 120.0 . . ?
C13 C14 H14 120.0 . . ?
C12 C13 H13 120.0 . . ?
C14 C13 C12 120.0 . . ?
C14 C13 H13 120.0 . . ?
C26 C27 H27 119.5 . . ?
C28 C27 C26 120.9(7) . . ?
C28 C27 H27 119.5 . . ?
C51 C50 S1 122.7(11) . . ?
C49 C50 S1 107.7(11) . . ?
C49 C50 C51 129.5(15) . . ?
N4 C41 C46 106.8(6) . . ?
N4 C41 C42 130.8(7) . . ?
C42 C41 C46 122.3(7) . . ?
C33 C32 H32 119.5 . . ?
C33 C32 C31 120.9(7) . . ?
C31 C32 H32 119.5 . . ?
C18 C19 H19 121.8 . . ?
C20 C19 C18 116.3(8) . . ?
C20 C19 H19 121.8 . . ?
C36 C35 N4 118.8(7) . . ?
C40 C35 N4 119.4(7) . . ?
C40 C35 C36 121.8(8) . . ?
O3 C51 C50 114.2(10) . . ?
O3 C51 C52 126.6(7) . . ?
O3 C51 C74 115.7(11) . . ?
C52 C51 C50 119.2(9) . . ?
C74 C51 C52 117.8(10) . . ?
C26 C31 C32 118.6(7) . . ?
C26 C31 C30 119.2(7) . . ?
C30 C31 C32 122.2(7) . . ?
C3 C4 H4 119.5 . . ?
C5 C4 C3 120.9(8) . . ?
C5 C4 H4 119.5 . . ?
C28 C29 H29 120.1 . . ?
C30 C29 H29 120.1 . . ?
C30 C29 C28 119.7(8) . . ?
C35 C40 H40 120.8 . . ?
C35 C40 C39 118.4(9) . . ?
C39 C40 H40 120.8 . . ?
C7 C6 H6 119.9 . . ?
C7 C6 C5 120.1(8) . . ?
C5 C6 H6 119.9 . . ?
C53 C52 C51 128.2(7) . . ?
C53 C52 H52 115.9 . . ?
C51 C52 H52 115.9 . . ?
C27 C28 C29 120.6(7) . . ?
C27 C28 H28 119.7 . . ?
C29 C28 H28 119.7 . . ?
C36 C37 H37 120.0 . . ?
C38 C37 C36 120.0(9) . . ?
C38 C37 H37 120.0 . . ?
C4 C5 C6 121.0(8) . . ?
C4 C5 H5 119.5 . . ?
C6 C5 H5 119.5 . . ?
C45 C44 H44 118.9 . . ?
C45 C44 C43 122.2(8) . . ?
C43 C44 H44 118.9 . . ?
C40 C39 H39 120.3 . . ?
C38 C39 C40 119.4(9) . . ?
C38 C39 H39 120.3 . . ?
C41 C42 H42 122.1 . . ?
C43 C42 C41 115.9(8) . . ?
C43 C42 H42 122.1 . . ?
N1 C23 C18 108.0(6) . . ?
N1 C23 C22 131.9(7) . . ?
C22 C23 C18 120.1(7) . . ?
C44 C43 H43 119.0 . . ?
C42 C43 C44 121.9(8) . . ?
C42 C43 H43 119.0 . . ?
C60 O2 C61 114.2(13) . . ?
C19 C20 H20 119.3 . . ?
C19 C20 C21 121.5(8) . . ?
C21 C20 H20 119.3 . . ?
C31 C30 H30 119.4 . . ?
C29 C30 C31 121.1(8) . . ?
C29 C30 H30 119.4 . . ?
C37 C38 C39 121.0(9) . . ?
C37 C38 H38 119.5 . . ?
C39 C38 H38 119.5 . . ?
C50 C49 H49 123.1 . . ?
C48 C49 C50 113.8(14) . . ?
C48 C49 H49 123.1 . . ?
C20 C21 H21 118.8 . . ?
C22 C21 C20 122.5(8) . . ?
C22 C21 H21 118.8 . . ?
C23 C22 H22 121.5 . . ?
C21 C22 C23 116.9(8) . . ?
C21 C22 H22 121.5 . . ?
C00S C01X H01X 119.9 . . ?
C62 C01X C00S 120.1(19) . . ?
C62 C01X H01X 119.9 . . ?
S1 C47 H47 124.3 . . ?
C48 C47 S1 111.3(11) . . ?
C48 C47 H47 124.3 . . ?
O2 C60 C58 113.4(11) . . ?
O1 C60 C58 126.9(14) . . ?
O1 C60 O2 119.7(15) . . ?
C49 C48 H48 123.5 . . ?
C47 C48 C49 113.0(12) . . ?
C47 C48 H48 123.5 . . ?
Cl3 C024 Cl 117.2(8) . . ?
Cl3 C024 H02A 108.0 . . ?
Cl3 C024 H02B 108.0 . . ?
Cl C024 H02A 108.0 . . ?
Cl C024 H02B 108.0 . . ?
H02A C024 H02B 107.2 . . ?
O2 C61 H61A 112.4 . . ?
O2 C61 H61B 109.3 . . ?
O2 C61 H61C 106.6 . . ?
H61A C61 H61B 109.5 . . ?
H61A C61 H61C 109.5 . . ?
H61B C61 H61C 109.5 . . ?
Cl2 C76 H76A 108.2 . . ?
Cl2 C76 H76B 108.2 . . ?
Cl1 C76 Cl2 116.5(11) . . ?
Cl1 C76 H76A 108.2 . . ?
Cl1 C76 H76B 108.2 . . ?
H76A C76 H76B 107.3 . . ?
C63 O7 C77 114(2) . . ?
O5 C63 O7 122(2) . . ?
O5 C63 C73 127(2) . . ?
O7 C63 C73 111.6(18) . . ?
C73 C69 H69 120.0 . . ?
C73 C69 C74 120.0 . . ?
C74 C69 H69 120.0 . . ?
C69 C73 C63 115.7(15) . . ?
C69 C73 C64 120.0 . . ?
C64 C73 C63 124.2(14) . . ?
C73 C64 H64 120.0 . . ?
C73 C64 C72 120.0 . . ?
C72 C64 H64 120.0 . . ?
C64 C72 H72 120.0 . . ?
C67 C72 C64 120.0 . . ?
C67 C72 H72 120.0 . . ?
C72 C67 H67 120.0 . . ?
C72 C67 C74 120.0 . . ?
C74 C67 H67 120.0 . . ?
C69 C74 C51 116.8(12) . . ?
C67 C74 C51 123.2(12) . . ?
C67 C74 C69 120.0 . . ?
O7 C77 H77A 109.5 . . ?
O7 C77 H77B 109.5 . . ?
O7 C77 H77C 109.5 . . ?
H77A C77 H77B 109.5 . . ?
H77A C77 H77C 109.5 . . ?
H77B C77 H77C 109.5 . . ?
C62 S2 C71 92.6(10) . . ?
C53 C71 S2 117.2(12) . . ?
C00S C71 C53 131.9(13) . . ?
C00S C71 S2 110.9(14) . . ?
C01X C62 S2 109.8(15) . . ?
C01X C62 H62 125.1 . . ?
S2 C62 H62 125.1 . . ?
C65 C68 N2 121.1(15) . . ?
C65 C68 C70 120.0 . . ?
C70 C68 N2 118.9(15) . . ?
C68 C65 H65 120.0 . . ?
C68 C65 C66 120.0 . . ?
C66 C65 H65 120.0 . . ?
C65 C66 H66 120.0 . . ?
C1D C66 C65 120.0 . . ?
C1D C66 H66 120.0 . . ?
C66 C1D H1D 120.0 . . ?
C66 C1D C1C 120.0 . . ?
C1C C1D H1D 120.0 . . ?
C1D C1C H1C 120.0 . . ?
C70 C1C C1D 120.0 . . ?
C70 C1C H1C 120.0 . . ?
C68 C70 H70 120.0 . . ?
C1C C70 C68 120.0 . . ?
C1C C70 H70 120.0 . . ?
Cl4 C75 H75A 106.4 . . ?
Cl4 C75 H75B 106.4 . . ?
Cl5 C75 Cl4 124(3) . . ?
Cl5 C75 H75A 106.4 . . ?
Cl5 C75 H75B 106.4 . . ?
H75A C75 H75B 106.4 . . ?

loop_
_geom_bond_atom_site_label_1
_geom_bond_atom_site_label_2
_geom_bond_distance
_geom_bond_site_symmetry_2
_geom_bond_publ_flag
Ir1 O4 2.132(5) . ?
Ir1 O3 2.132(5) . ?
Ir1 N3 2.030(6) . ?
Ir1 N1 2.034(6) . ?
Ir1 C24 2.001(7) . ?
Ir1 C1 2.015(7) . ?
S1 C50 1.718(19) . ?
S1 C47 1.693(16) . ?
O4 C53 1.276(9) . ?
O3 C51 1.282(8) . ?
N3 C34 1.328(9) . ?
N3 C46 1.388(9) . ?
N2 C11 1.358(9) . ?
N2 C18 1.385(9) . ?
N2 C12 1.473(12) . ?
N2 C68 1.400(12) . ?
N1 C11 1.328(9) . ?
N1 C23 1.378(9) . ?
Cl3 C024 1.647(9) . ?
C59 H59 0.9500 . ?
C59 C58 1.3900 . ?
C59 C54 1.3900 . ?
C58 C57 1.3900 . ?
C58 C60 1.480(17) . ?
C57 H57 0.9500 . ?
C57 C56 1.3900 . ?
C56 H56 0.9500 . ?
C56 C55 1.3900 . ?
C55 H55 0.9500 . ?
C55 C54 1.3900 . ?
C54 C53 1.456(10) . ?
N4 C34 1.369(9) . ?
N4 C41 1.389(10) . ?
N4 C35 1.445(10) . ?
C10 C1 1.432(9) . ?
C10 C11 1.449(9) . ?
C10 C9 1.380(10) . ?
C24 C25 1.366(10) . ?
C24 C33 1.439(10) . ?
C1 C2 1.368(9) . ?
C8 C3 1.422(10) . ?
C8 C7 1.431(10) . ?
C8 C9 1.409(10) . ?
C25 H25 0.9500 . ?
C25 C26 1.424(10) . ?
C3 C2 1.424(10) . ?
C3 C4 1.408(10) . ?
C33 C34 1.467(9) . ?
C33 C32 1.366(10) . ?
C7 H7 0.9500 . ?
C7 C6 1.349(11) . ?
C18 C19 1.387(10) . ?
C18 C23 1.399(11) . ?
C26 C27 1.411(10) . ?
C26 C31 1.413(10) . ?
C2 H2 0.9500 . ?
C53 C52 1.395(11) . ?
C53 C71 1.61(2) . ?
C9 H9 0.9500 . ?
C00S H00S 0.9500 . ?
C00S C01X 1.410(17) . ?
C00S C71 1.402(17) . ?
C36 H36 0.9500 . ?
C36 C35 1.379(11) . ?
C36 C37 1.370(12) . ?
C46 C45 1.398(10) . ?
C46 C41 1.405(10) . ?
C45 H45 0.9500 . ?
C45 C44 1.373(11) . ?
C12 C17 1.3900 . ?
C12 C13 1.3900 . ?
C17 H17 0.9500 . ?
C17 C16 1.3900 . ?
C16 H16 0.9500 . ?
C16 C15 1.3900 . ?
C15 H15 0.9500 . ?
C15 C14 1.3900 . ?
C14 H14 0.9500 . ?
C14 C13 1.3900 . ?
C13 H13 0.9500 . ?
C27 H27 0.9500 . ?
C27 C28 1.365(11) . ?
C50 C51 1.488(17) . ?
C50 C49 1.410(18) . ?
C41 C42 1.396(10) . ?
C32 H32 0.9500 . ?
C32 C31 1.416(10) . ?
C19 H19 0.9500 . ?
C19 C20 1.379(12) . ?
C35 C40 1.378(11) . ?
C51 C52 1.398(11) . ?
C51 C74 1.397(15) . ?
C31 C30 1.416(11) . ?
C4 H4 0.9500 . ?
C4 C5 1.360(11) . ?
C29 H29 0.9500 . ?
C29 C28 1.407(12) . ?
C29 C30 1.356(12) . ?
C40 H40 0.9500 . ?
C40 C39 1.396(12) . ?
C6 H6 0.9500 . ?
C6 C5 1.403(12) . ?
C52 H52 0.9500 . ?
C28 H28 0.9500 . ?
C37 H37 0.9500 . ?
C37 C38 1.369(14) . ?
C5 H5 0.9500 . ?
C44 H44 0.9500 . ?
C44 C43 1.401(12) . ?
C39 H39 0.9500 . ?
C39 C38 1.385(15) . ?
C42 H42 0.9500 . ?
C42 C43 1.385(11) . ?
C23 C22 1.396(11) . ?
C43 H43 0.9500 . ?
O2 C60 1.338(18) . ?
O2 C61 1.374(19) . ?
Cl C024 1.710(9) . ?
C20 H20 0.9500 . ?
C20 C21 1.389(14) . ?
C30 H30 0.9500 . ?
C38 H38 0.9500 . ?
C49 H49 0.9500 . ?
C49 C48 1.40(2) . ?
C21 H21 0.9500 . ?
C21 C22 1.375(12) . ?
C22 H22 0.9500 . ?
O1 C60 1.209(16) . ?
C01X H01X 0.9500 . ?
C01X C62 1.25(3) . ?
C47 H47 0.9500 . ?
C47 C48 1.35(2) . ?
C48 H48 0.9500 . ?
C024 H02A 0.9900 . ?
C024 H02B 0.9900 . ?
C61 H61A 0.9799 . ?
C61 H61B 0.9799 . ?
C61 H61C 0.9798 . ?
Cl2 C76 1.768(16) . ?
Cl1 C76 1.687(19) . ?
C76 H76A 0.9900 . ?
C76 H76B 0.9900 . ?
O5 C63 1.188(17) . ?
O7 C63 1.375(17) . ?
O7 C77 1.42(3) . ?
C63 C73 1.43(3) . ?
C69 H69 0.9500 . ?
C69 C73 1.3900 . ?
C69 C74 1.3900 . ?
C73 C64 1.3900 . ?
C64 H64 0.9500 . ?
C64 C72 1.3900 . ?
C72 H72 0.9500 . ?
C72 C67 1.3900 . ?
C67 H67 0.9500 . ?
C67 C74 1.3900 . ?
C77 H77A 0.9800 . ?
C77 H77B 0.9800 . ?
C77 H77C 0.9800 . ?
S2 C71 1.699(16) . ?
S2 C62 1.690(17) . ?
C62 H62 0.9500 . ?
C68 C65 1.3900 . ?
C68 C70 1.3900 . ?
C65 H65 0.9500 . ?
C65 C66 1.3900 . ?
C66 H66 0.9500 . ?
C66 C1D 1.3900 . ?
C1D H1D 0.9500 . ?
C1D C1C 1.3900 . ?
C1C H1C 0.9500 . ?
C1C C70 1.3900 . ?
C70 H70 0.9500 . ?
Cl4 C75 1.69(2) . ?
Cl5 C75 1.67(2) . ?
C75 H75A 0.9900 . ?
C75 H75B 0.9900 . ?

loop_
_geom_torsion_atom_site_label_1
_geom_torsion_atom_site_label_2
_geom_torsion_atom_site_label_3
_geom_torsion_atom_site_label_4
_geom_torsion
_geom_torsion_site_symmetry_1
_geom_torsion_site_symmetry_2
_geom_torsion_site_symmetry_3
_geom_torsion_site_symmetry_4
_geom_torsion_publ_flag
Ir1 O4 C53 C54 -177.8(7) . . . . ?
Ir1 O4 C53 C52 6.3(11) . . . . ?
Ir1 O4 C53 C71 -172.3(11) . . . . ?
Ir1 O3 C51 C50 -170.5(11) . . . . ?
Ir1 O3 C51 C52 9.7(10) . . . . ?
Ir1 O3 C51 C74 -168.7(12) . . . . ?
Ir1 N3 C34 N4 173.1(5) . . . . ?
Ir1 N3 C34 C33 -10.1(8) . . . . ?
Ir1 N3 C46 C45 8.8(12) . . . . ?
Ir1 N3 C46 C41 -171.5(5) . . . . ?
Ir1 N1 C11 N2 -172.3(4) . . . . ?
Ir1 N1 C11 C10 5.1(8) . . . . ?
Ir1 N1 C23 C18 169.7(5) . . . . ?
Ir1 N1 C23 C22 -11.0(13) . . . . ?
Ir1 C24 C25 C26 172.8(5) . . . . ?
Ir1 C24 C33 C34 10.0(7) . . . . ?
Ir1 C24 C33 C32 -172.9(6) . . . . ?
Ir1 C1 C2 C3 173.4(5) . . . . ?
S1 C50 C51 O3 -17(2) . . . . ?
S1 C50 C51 C52 162.6(12) . . . . ?
S1 C50 C49 C48 1.3(19) . . . . ?
S1 C47 C48 C49 3.7(18) . . . . ?
O4 C53 C52 C51 -3.4(13) . . . . ?
O4 C53 C71 C00S 157(2) . . . . ?
O4 C53 C71 S2 -26(2) . . . . ?
O3 C51 C52 C53 -6.0(13) . . . . ?
O3 C51 C74 C69 -31.1(17) . . . . ?
O3 C51 C74 C67 149.2(10) . . . . ?
N3 C46 C45 C44 -179.6(7) . . . . ?
N3 C46 C41 N4 -0.5(8) . . . . ?
N3 C46 C41 C42 178.6(7) . . . . ?
N2 C18 C19 C20 178.4(8) . . . . ?
N2 C18 C23 N1 -0.2(8) . . . . ?
N2 C18 C23 C22 -179.5(7) . . . . ?
N2 C12 C17 C16 179.7(17) . . . . ?
N2 C12 C13 C14 -179.7(17) . . . . ?
N2 C68 C65 C66 -178.1(18) . . . . ?
N2 C68 C70 C1C 178.1(18) . . . . ?
N1 C23 C22 C21 -179.9(9) . . . . ?
C59 C58 C57 C56 0.0 . . . . ?
C59 C58 C60 O2 -34.6(14) . . . . ?
C59 C58 C60 O1 146.6(13) . . . . ?
C59 C54 C53 O4 -29.6(11) . . . . ?
C59 C54 C53 C52 146.7(7) . . . . ?
C58 C59 C54 C55 0.0 . . . . ?
C58 C59 C54 C53 174.4(12) . . . . ?
C58 C57 C56 C55 0.0 . . . . ?
C57 C58 C60 O2 145.7(10) . . . . ?
C57 C58 C60 O1 -33.1(17) . . . . ?
C57 C56 C55 C54 0.0 . . . . ?
C56 C55 C54 C59 0.0 . . . . ?
C56 C55 C54 C53 -174.1(13) . . . . ?
C55 C54 C53 O4 144.6(7) . . . . ?
C55 C54 C53 C52 -39.1(12) . . . . ?
C54 C59 C58 C57 0.0 . . . . ?
C54 C59 C58 C60 -179.7(10) . . . . ?
C54 C53 C52 C51 -179.2(9) . . . . ?
N4 C41 C42 C43 -179.9(8) . . . . ?
N4 C35 C40 C39 178.9(7) . . . . ?
C10 C1 C2 C3 -0.5(9) . . . . ?
C24 C25 C26 C27 -178.0(7) . . . . ?
C24 C25 C26 C31 0.6(10) . . . . ?
C24 C33 C34 N3 0.2(9) . . . . ?
C24 C33 C34 N4 176.2(7) . . . . ?
C24 C33 C32 C31 -1.6(11) . . . . ?
C1 C10 C11 N2 168.9(7) . . . . ?
C1 C10 C11 N1 -7.8(9) . . . . ?
C1 C10 C9 C8 -3.4(11) . . . . ?
C8 C3 C2 C1 -2.6(10) . . . . ?
C8 C3 C4 C5 -1.4(12) . . . . ?
C8 C7 C6 C5 -1.1(14) . . . . ?
C11 N2 C18 C19 179.9(8) . . . . ?
C11 N2 C18 C23 -0.1(8) . . . . ?
C11 N2 C12 C17 -71.7(14) . . . . ?
C11 N2 C12 C13 108.0(14) . . . . ?
C11 N2 C68 C65 -70.1(16) . . . . ?
C11 N2 C68 C70 111.8(14) . . . . ?
C11 N1 C23 C18 0.3(8) . . . . ?
C11 N1 C23 C22 179.6(9) . . . . ?
C11 C10 C1 Ir1 6.8(7) . . . . ?
C11 C10 C1 C2 -178.5(6) . . . . ?
C11 C10 C9 C8 179.0(7) . . . . ?
C25 C24 C33 C34 -174.1(6) . . . . ?
C25 C24 C33 C32 3.1(10) . . . . ?
C25 C26 C27 C28 179.2(7) . . . . ?
C25 C26 C31 C32 0.9(11) . . . . ?
C25 C26 C31 C30 -179.4(7) . . . . ?
C3 C8 C7 C6 -0.1(12) . . . . ?
C3 C8 C9 C10 0.1(11) . . . . ?
C3 C4 C5 C6 0.3(14) . . . . ?
C33 C24 C25 C26 -2.5(10) . . . . ?
C33 C32 C31 C26 -0.4(11) . . . . ?
C33 C32 C31 C30 180.0(8) . . . . ?
C7 C8 C3 C2 -178.8(7) . . . . ?
C7 C8 C3 C4 1.3(11) . . . . ?
C7 C8 C9 C10 -178.3(7) . . . . ?
C7 C6 C5 C4 1.0(15) . . . . ?
C18 N2 C11 N1 0.3(8) . . . . ?
C18 N2 C11 C10 -176.6(7) . . . . ?
C18 N2 C12 C17 99.8(11) . . . . ?
C18 N2 C12 C13 -80.5(15) . . . . ?
C18 N2 C68 C65 108.7(11) . . . . ?
C18 N2 C68 C70 -69.4(15) . . . . ?
C18 C19 C20 C21 3.0(13) . . . . ?
C18 C23 C22 C21 -0.7(13) . . . . ?
C34 N3 C46 C45 -178.6(7) . . . . ?
C34 N3 C46 C41 1.1(8) . . . . ?
C34 N4 C41 C46 -0.3(8) . . . . ?
C34 N4 C41 C42 -179.3(8) . . . . ?
C34 N4 C35 C36 -116.4(9) . . . . ?
C34 N4 C35 C40 65.2(11) . . . . ?
C34 C33 C32 C31 175.0(7) . . . . ?
C26 C27 C28 C29 -0.6(13) . . . . ?
C26 C31 C30 C29 0.9(14) . . . . ?
C2 C3 C4 C5 178.7(8) . . . . ?
C9 C10 C1 Ir1 -171.2(6) . . . . ?
C9 C10 C1 C2 3.5(10) . . . . ?
C9 C10 C11 N2 -13.2(12) . . . . ?
C9 C10 C11 N1 170.1(7) . . . . ?
C9 C8 C3 C2 2.8(10) . . . . ?
C9 C8 C3 C4 -177.2(7) . . . . ?
C9 C8 C7 C6 178.3(8) . . . . ?
C00S C01X C62 S2 0(3) . . . . ?
C36 C35 C40 C39 0.5(12) . . . . ?
C36 C37 C38 C39 1.1(13) . . . . ?
C46 N3 C34 N4 -1.3(8) . . . . ?
C46 N3 C34 C33 175.4(6) . . . . ?
C46 C45 C44 C43 0.5(11) . . . . ?
C46 C41 C42 C43 1.2(11) . . . . ?
C45 C46 C41 N4 179.3(6) . . . . ?
C45 C46 C41 C42 -1.6(11) . . . . ?
C45 C44 C43 C42 -0.9(13) . . . . ?
C12 N2 C11 N1 173.0(13) . . . . ?
C12 N2 C11 C10 -3.9(16) . . . . ?
C12 N2 C18 C19 7.1(16) . . . . ?
C12 N2 C18 C23 -172.9(13) . . . . ?
C12 C17 C16 C15 0.0 . . . . ?
C17 C12 C13 C14 0.0 . . . . ?
C17 C16 C15 C14 0.0 . . . . ?
C16 C15 C14 C13 0.0 . . . . ?
C15 C14 C13 C12 0.0 . . . . ?
C13 C12 C17 C16 0.0 . . . . ?
C27 C26 C31 C32 179.6(7) . . . . ?
C27 C26 C31 C30 -0.7(11) . . . . ?
C50 S1 C47 C48 -2.5(14) . . . . ?
C50 C51 C52 C53 174.3(13) . . . . ?
C50 C49 C48 C47 -3(2) . . . . ?
C41 N4 C34 N3 1.0(8) . . . . ?
C41 N4 C34 C33 -175.1(7) . . . . ?
C41 N4 C35 C36 63.9(10) . . . . ?
C41 N4 C35 C40 -114.6(8) . . . . ?
C41 C46 C45 C44 0.7(10) . . . . ?
C41 C42 C43 C44 0.0(12) . . . . ?
C32 C33 C34 N3 -176.8(7) . . . . ?
C32 C33 C34 N4 -0.8(13) . . . . ?
C32 C31 C30 C29 -179.4(9) . . . . ?
C19 C18 C23 N1 179.8(7) . . . . ?
C19 C18 C23 C22 0.5(12) . . . . ?
C19 C20 C21 C22 -3.5(16) . . . . ?
C35 N4 C34 N3 -178.7(7) . . . . ?
C35 N4 C34 C33 5.1(13) . . . . ?
C35 N4 C41 C46 179.5(7) . . . . ?
C35 N4 C41 C42 0.5(13) . . . . ?
C35 C36 C37 C38 -2.1(12) . . . . ?
C35 C40 C39 C38 -1.4(13) . . . . ?
C51 C50 C49 C48 -176(2) . . . . ?
C31 C26 C27 C28 0.6(11) . . . . ?
C4 C3 C2 C1 177.3(7) . . . . ?
C40 C39 C38 C37 0.6(14) . . . . ?
C52 C53 C71 C00S -21(3) . . . . ?
C52 C53 C71 S2 155.5(12) . . . . ?
C52 C51 C74 C69 150.3(9) . . . . ?
C52 C51 C74 C67 -29.4(19) . . . . ?
C28 C29 C30 C31 -0.9(15) . . . . ?
C37 C36 C35 N4 -177.2(7) . . . . ?
C37 C36 C35 C40 1.3(12) . . . . ?
C23 N1 C11 N2 -0.4(8) . . . . ?
C23 N1 C11 C10 177.0(6) . . . . ?
C23 C18 C19 C20 -1.6(11) . . . . ?
C20 C21 C22 C23 2.2(16) . . . . ?
C30 C29 C28 C27 0.7(14) . . . . ?
C49 C50 C51 O3 160.3(17) . . . . ?
C49 C50 C51 C52 -20(3) . . . . ?
C01X C00S C71 C53 175(3) . . . . ?
C01X C00S C71 S2 -2(2) . . . . ?
C47 S1 C50 C51 178.6(18) . . . . ?
C47 S1 C50 C49 0.6(15) . . . . ?
C60 C58 C57 C56 179.7(10) . . . . ?
C61 O2 C60 C58 178.6(15) . . . . ?
C61 O2 C60 O1 -2(2) . . . . ?
O5 C63 C73 C69 -24(4) . . . . ?
O5 C63 C73 C64 160(3) . . . . ?
O7 C63 C73 C69 160(2) . . . . ?
O7 C63 C73 C64 -16(3) . . . . ?
C63 C73 C64 C72 177(2) . . . . ?
C69 C73 C64 C72 0.0 . . . . ?
C73 C69 C74 C51 -180(2) . . . . ?
C73 C69 C74 C67 0.0 . . . . ?
C73 C64 C72 C67 0.0 . . . . ?
C64 C72 C67 C74 0.0 . . . . ?
C72 C67 C74 C51 180(2) . . . . ?
C72 C67 C74 C69 0.0 . . . . ?
C74 C51 C52 C53 172.5(14) . . . . ?
C74 C69 C73 C63 -176.8(19) . . . . ?
C74 C69 C73 C64 0.0 . . . . ?
C77 O7 C63 O5 17(5) . . . . ?
C77 O7 C63 C73 -166(3) . . . . ?
C71 C53 C52 C51 175.2(13) . . . . ?
C71 C00S C01X C62 1(3) . . . . ?
C71 S2 C62 C01X -1.2(19) . . . . ?
C62 S2 C71 C53 -175.6(18) . . . . ?
C62 S2 C71 C00S 1.8(18) . . . . ?
C68 N2 C11 N1 179.2(14) . . . . ?
C68 N2 C11 C10 2.3(17) . . . . ?
C68 N2 C18 C19 0.9(17) . . . . ?
C68 N2 C18 C23 -179.1(13) . . . . ?
C68 C65 C66 C1D 0.0 . . . . ?
C65 C68 C70 C1C 0.0 . . . . ?
C65 C66 C1D C1C 0.0 . . . . ?
C66 C1D C1C C70 0.0 . . . . ?
C1D C1C C70 C68 0.0 . . . . ?
C70 C68 C65 C66 0.0 . . . . ?
